data_2001866
loop_
_publ_author_name
'Hossain, M. B.'
'Symersky, J.'
'Neely, S. C.'
'van der Helm, D.'
'Magarian, R. A.'

_publ_section_title
;
 Structure of
 1-{4-[2-(diethylamino)ethoxy]phenyl}-2-(4-methoxyphenyl)-1-phenylethan-1-ol,
 the non-steroidal antiestrogen MER25
;
_journal_issue 3
_journal_name_full 'Acta Crystallographica Section C'
_journal_page_first 500
_journal_page_last 504
_journal_paper_doi 10.1107/S0108270192007893
_journal_volume 49
_journal_year 1993
_chemical_formula_sum 'C27 H33 N O3'
_chemical_formula_weight 419.6
_space_group_crystal_system monoclinic
_space_group_IT_number 14
_space_group_name_Hall '-P 2yab'
_space_group_name_H-M_alt 'P 1 21/a 1'
_cell_angle_alpha 90
_cell_angle_beta 110.71(8)
_cell_angle_gamma 90
_cell_formula_units_Z 4
_cell_length_a 22.833(6)
_cell_length_b 9.370(3)
_cell_length_c 11.434(4)
_cell_volume 2288.2(17)
_diffrn_radiation_type Cu
_diffrn_radiation_wavelength 1.54178
_exptl_absorpt_coefficient_mu 0.58
_exptl_crystal_density_diffrn 1.22
_exptl_crystal_F_000 904
_cod_data_source_file gr0209.cif
_cod_data_source_block gr0209_structure_1_of_1
_cod_depositor_comments
;
 Updating space group information and adding the symmetry operation list.

 Antanas Vaitkus,
 2018-06-17
;
_cod_original_cell_volume 2288.2
_cod_original_sg_symbol_H-M 'P 21/a'
_cod_original_formula_sum 'C27 H33 N1 O3'
_cod_database_code 2001866

loop_
_space_group_symop_id
_space_group_symop_operation_xyz
1 x,y,z
2 -x+1/2,y+1/2,-z
3 -x,-y,-z
4 x+1/2,-y+1/2,z

loop_
_atom_site_label
_atom_site_fract_x
_atom_site_fract_y
_atom_site_fract_z
_atom_site_U_iso_or_equiv
O(1) .83332(8) .8585(2) .51330(10) .0361(6)
O(2) .90308(8) 1.3425(2) .1760(2) .0449(7)
O(3) .91588(8) .2447(2) .7380(2) .0455(6)
N(1) .86594(9) -.1166(2) .7745(2) .0333(7)
C(1) .86870(10) .7671(2) .4629(2) .0300(7)
C(2) .93050(10) .8407(2) .4707(2) .0319(8)
C(3) .92307(9) .9732(2) .3909(2) .0296(7)
C(4) .92990(10) .9664(2) .2754(2) .0359(9)
C(5) .92360(10) 1.0865(2) .2009(2) .0375(9)
C(6) .91040(10) 1.2167(2) .2420(2) .0332(8)
C(7) .90390(10) 1.2268(2) .3580(2) .0356(8)
C(8) .91060(10) 1.1059(2) .4311(2) .0337(8)
C(9) .82880(10) .7458(2) .3246(2) .0307(7)
C(1O) .78460(10) .8476(3) .2642(2) .0374(8)
C(11) .74940(10) .8335(3) .1372(2) .0500(10)
C(12) .75860(10) .7189(4) .0709(2) .0540(10)
C(13) .80390(10) .6188(3) .1308(2) .0490(10)
C(14) .83860(10) .6322(3) .2566(2) .0385(9)
C(15) .88170(10) .6234(2) .5335(2) .0303(7)
C(16) .83170(10) .5391(2) .5333(2) .0338(8)
C(17) .84020(10) .4115(2) .5985(2) .0343(8)
C(18) .90080(10) .3671(2) .6683(2) .0346(8)
C(19) .95140(10) .4484(2) .6689(2) .0366(8)
C(2O) .94210(10) .5753(2) .6019(2) .0341(8)
C(21) .86750(10) .1430(2) .7265(2) .0368(9)
C(22) .90140(10) .0168(2) .8060(2) .0370(9)
C(23) .80720(10) -.1079(3) .7982(2) .0420(10)
C(24) .76640(10) -.2385(4) .7533(3) .0570(10)
C(25) .90550(10) -.2389(3) .8372(2) .0378(9)
C(26) .92770(10) -.2415(3) .9799(2) .0450(10)
C(27) .91440(10) 1.3385(3) .0615(3) .0500(10)
H(1) .853(2) .858(4) .608(4) .100(10)
H(2) .9780(10) .630(3) .599(2) .034(6)
H(3) .9930(10) .413(3) .718(2) .044(7)
H(4) .8320(10) .183(3) .758(2) .046(7)
H(5) .8450(10) .109(3) .632(2) .041(7)
H(6) .9400(10) .004(2) .794(2) .031(6)
H(7) .9110(10) .041(3) .899(3) .051(7)
H(8) .8170(10) -.089(3) .892(3) .050(8)
H(9) .7870(10) -.021(3) .756(2) .041(7)
H(1O) .723(2) -.219(3) .767(3) .070(10)
H(11) .7860(10) -.325(4) .805(3) .070(10)
H(12) .762(2) -.259(4) .668(3) .070(10)
H(13) .8800(10) -.328(3) .812(2) .043(7)
H(14) .9450(10) -.238(3) .810(2) .037(6)
H(15) .8890(10) -.247(3) 1.008(2) .045(7)
H916) .9560(10) -.323(3) 1.009(3) .062(9)
H(17) .9550(10) -.153(3) 1.017(3) .056(8)
H(18) .8050(10) .362(3) .593(2) .035(6)
H(19) .7910(10) .568(2) .487(2) .030(6)
H(2O) .8700(10) .562(3) .298(2) .050(8)
H(21) .8130(10) .530(3) .085(2) .047(7)
H(22) .734(2) .706(4) -.023(4) .100(10)
H(23) .7160(10) .904(3) .096(3) .068(9)
H(24) .7760(10) .933(3) .310(3) .063(9)
H(25) .9540(10) .862(3) .559(2) .040(7)
H(26) .9560(10) .766(3) .440(3) .064(9)
H(27) .9060(10) 1.115(3) .508(2) .046(7)
H(28) .8960(10) 1.318(3) .387(2) .039(7)
H(29) .9550(10) 1.307(3) .064(3) .059(9)
H(3O) .8850(10) 1.273(3) .000(3) .055(8)
H(31) .9080(10) 1.442(3) .039(3) .063(9)
H(32) .9270(10) 1.078(3) .123(2) .034(6)
H(33) .9390(10) .883(3) .249(2) .045(7)

loop_
_geom_angle_atom_site_label_1
_geom_angle_atom_site_label_2
_geom_angle_atom_site_label_3
_geom_angle
O(1) C(1) C(2) 110.1(2)
O(1) C(1) C(9) 106.2(2)
O(1) C(1) C(15) 110.00(10)
C(2) C(1) C(9) 108.40(10)
C(2) C(1) C(15) 110.9(2)
C(9) C(1) C(15) 111.1(2)
C(1) C(2) C(3) 115.2(2)
C(2) C(3) C(4) 120.7(2)
C(2) C(3) C(8) 121.80(10)
C(4) C(3) C(8) 117.5(2)
C(3) C(4) C(5) 121.7(2)
C(4) C(5) C(6) 119.7(2)
C(5) C(6) C(7) 119.7(2)
C(6) C(7) C(8) 119.6(2)
C(3) C(8) C(7) 121.7(2)
C(5) C(6) O(2) 124.70(10)
C(7) C(6) O(2) 115.5(2)
C(1) C(9) C(1O) 119.2(2)
C(1) C(9) C(14) 121.7(2)
C(1O) C(9) C(14) 119.0(2)
C(9) C(1O) C(11) 120.3(2)
C(1O) C(11) C(12) 120.3(3)
C(11) C(12) C(13) 119.3(2)
C(12) C(13) C(14) 120.5(2)
C(9) C(14) C(13) 120.5(2)
C(1) C(15) C(16) 119.3(2)
C(1) C(15) C(2O) 122.8(2)
C(16) C(15) C(2O) 117.8(2)
C(15) C(16) C(17) 122.2(2)
C(16) C(17) C18) 119.1(2)
C(17) C(18) C(19) 119.8(2)
C(17) C(18) O(3) 125.2(2)
C(19) C(18) O(3) 115.0(2)
C(18) C(19) C(2O) 120.4(2)
C(15) C(2O) C(19) 120.7(2)
O(3) C(21) C(22) 104.4(2)
C(21) C(22) N(1) 113.3(2)
C(6) O(2) C(27) 117.1(2)
C(18) O(3) C(21) 118.5(2)
C(22) N(1) C(23) 111.8(2)
C(22) N(1) C(25) 110.7(2)
C(23) N(1) C(25) 113.4(2)
N(1) C(23) C(24) 112.7(2)
N(1) C(25) C(26) 116.4(2)

loop_
_geom_bond_atom_site_label_1
_geom_bond_atom_site_label_2
_geom_bond_distance
C(1) O(1) 1.432(2)
C(1) C(2) 1.545(3)
C(1) C(9) 1.533(2)
C(1) C(15) 1.544(3)
C(2) C(3) 1.515(3)
C(3) C(4) 1.385(2)
C(4) C(5) 1.388(3)
C(5) C(6) 1.378(3)
C(6) C(7) 1.390(2)
C(7) C(8) 1.383(3)
C(6) O(2) 1.378(3)
C(8) C(3) 1.389(3)
C(9) C(1O) 1.383(3)
C(1O) C(11) 1.395(3)
C(11) C(12) 1.373(4)
C(12) C(13) 1.384(4)
C(13) C(14) 1.381(3)
C(14) C(9) 1.382(3)
C(15) C(16) 1.387(3)
C(16) C(17) 1.387(3)
C(17) C(18) 1.395(3)
C(18) C(19) 1.381(3)
C(19) C(2O) 1.389(3)
C(2O) C(15) 1.399(3)
C(18) O(3) 1.369(3)
C(21) O(3) 1.429(3)
C(21) C(22) 1.525(3)
C(22) N(1) 1.464(3)
C(23) N(1) 1.462(3)
C(25) N(1) 1.478(3)
C(23) C(24) 1.513(4)
C(25) C(26) 1.528(3)
C(27) O(2) 1.422(2)
